data_1546665
loop_
_publ_author_name
'Laus, Gerhard'
'Wurst, Klaus'
'Nerdinger, Sven'
'Richter, Frank'
'Schottenberger, Herwig'

_publ_section_title
;
 (<i>R</i>)-3-(<i>tert</i>-Butoxycarbonyl)-5-methyl-1,2,3-oxathiazolidine
 2,2-dioxide
;
_journal_coeditor_code HB4152
_journal_issue 6
_journal_name_full IUCrData
_journal_page_first x170869
_journal_paper_doi 10.1107/S2414314617008690
_journal_volume 2
_journal_year 2017
_chemical_formula_iupac 'C8 H15 N O5 S'
_chemical_formula_moiety 'C8 H15 N O5 S'
_chemical_formula_sum 'C8 H15 N O5 S'
_chemical_formula_weight 237.27
_chemical_name_systematic '(<i>R</i>)-3-(<i>tert</i>-Butoxycarbonyl)-5-methyl-1,2,3-oxathiazolidine 2,2-dioxide'
_space_group_crystal_system monoclinic
_space_group_IT_number 4
_space_group_name_Hall 'P 2yb'
_space_group_name_H-M_alt 'P 1 21 1'
_symmetry_space_group_name_Hall 'P 2yb'
_symmetry_space_group_name_H-M 'P 1 21 1'
_atom_sites_solution_hydrogens geom
_audit_creation_method SHELXL-2014/7
_cell_angle_alpha 90
_cell_angle_beta 107.6400(10)
_cell_angle_gamma 90
_cell_formula_units_Z 4
_cell_length_a 9.4093(3)
_cell_length_b 10.5822(4)
_cell_length_c 12.2844(5)
_cell_measurement_reflns_used 9948
_cell_measurement_temperature 193(2)
_cell_measurement_theta_max 27.0
_cell_measurement_theta_min 2.5
_cell_volume 1165.66(7)
_computing_cell_refinement
;
SAINT (Bruker, 2012)
;
_computing_data_collection
;
APEX2 (Bruker, 2012)
;
_computing_data_reduction
;
SAINT (Bruker, 2012)
;
_computing_molecular_graphics
;
ORTEP-3 for Windows (Farrugia, 2012)
;
_computing_publication_material
;
Mercury (Macrae <i>et al.</i>,  2008)
;
_computing_structure_refinement
;
SHELXL2014 (Sheldrick, 2015b)
;
_computing_structure_solution
;
SHELXT (Sheldrick, 2015a)
;
_diffrn_ambient_temperature 193(2)
_diffrn_detector_area_resol_mean 10.4
_diffrn_measured_fraction_theta_full 1.000
_diffrn_measured_fraction_theta_max 1.000
_diffrn_measurement_device_type 'Bruker D8 QUEST PHOTON 100'
_diffrn_measurement_method '\f and \w scans'
_diffrn_radiation_monochromator 'multi layered optics'
_diffrn_radiation_type MoK\a
_diffrn_radiation_wavelength 0.71073
_diffrn_reflns_av_R_equivalents 0.0304
_diffrn_reflns_limit_h_max 11
_diffrn_reflns_limit_h_min -11
_diffrn_reflns_limit_k_max 12
_diffrn_reflns_limit_k_min -12
_diffrn_reflns_limit_l_max 14
_diffrn_reflns_limit_l_min -14
_diffrn_reflns_number 33847
_diffrn_reflns_theta_full 25.242
_diffrn_reflns_theta_max 25.494
_diffrn_reflns_theta_min 2.271
_exptl_absorpt_coefficient_mu 0.280
_exptl_absorpt_correction_T_max 0.971
_exptl_absorpt_correction_T_min 0.938
_exptl_absorpt_correction_type multi-scan
_exptl_absorpt_process_details
;
(SADABS; Bruker, 2012)
;
_exptl_crystal_colour colourless
_exptl_crystal_density_diffrn 1.352
_exptl_crystal_description prism
_exptl_crystal_F_000 504
_exptl_crystal_size_max 0.060
_exptl_crystal_size_mid 0.050
_exptl_crystal_size_min 0.020
_refine_diff_density_max 0.231
_refine_diff_density_min -0.279
_refine_ls_abs_structure_details
;
Flack <i>x</i> determined using 1855 quotients
[(<i>I</i>^+^)-(<i>I</i>^-^)]/[(<i>I</i>^+^)+(<i>I</i>^-^)]
(Parsons et al., 2013)
;
_refine_ls_abs_structure_Flack 0.02(2)
_refine_ls_extinction_coef 0.0255(19)
_refine_ls_extinction_expression Fc^*^=kFc[1+0.001xFc^2^\l^3^/sin(2\q)]^-1/4^
_refine_ls_extinction_method
;
SHELXL2014 (Sheldrick, 2015b)
;
_refine_ls_goodness_of_fit_ref 1.043
_refine_ls_hydrogen_treatment constr
_refine_ls_matrix_type full
_refine_ls_number_parameters 272
_refine_ls_number_reflns 4342
_refine_ls_number_restraints 1
_refine_ls_restrained_S_all 1.043
_refine_ls_R_factor_all 0.0293
_refine_ls_R_factor_gt 0.0271
_refine_ls_shift/su_max 0.000
_refine_ls_shift/su_mean 0.000
_refine_ls_structure_factor_coef Fsqd
_refine_ls_weighting_details 'w=1/[\s^2^(Fo^2^)+(0.0377P)^2^+0.3902P] where P=(Fo^2^+2Fc^2^)/3'
_refine_ls_weighting_scheme calc
_refine_ls_wR_factor_gt 0.0720
_refine_ls_wR_factor_ref 0.0732
_reflns_number_gt 4094
_reflns_number_total 4342
_reflns_threshold_expression 'I > 2\s(I)'
_cod_data_source_file hb4152sup1.cif
_cod_data_source_block I
_cod_database_code 1546665
_shelx_space_group_comment
;
The symmetry employed for this shelxl refinement is uniquely defined
by the following loop, which should always be used as a source of
symmetry information in preference to the above space-group names.
They are only intended as comments.
;
_shelx_estimated_absorpt_t_min 0.983
_shelx_estimated_absorpt_t_max 0.994

loop_
_space_group_symop_operation_xyz
'x, y, z'
'-x, y+1/2, -z'

loop_
_atom_site_type_symbol
_atom_site_label
_atom_site_fract_x
_atom_site_fract_y
_atom_site_fract_z
_atom_site_U_iso_or_equiv
_atom_site_adp_type
_atom_site_calc_flag
_atom_site_occupancy
S S1 0.62330(9) 0.67259(7) 0.85287(6) 0.0250(2) Uani d 1
S S2 0.37651(9) 0.33171(7) 0.65306(6) 0.0261(2) Uani d 1
O O1 0.6732(2) 0.5996(3) 0.96929(18) 0.0319(6) Uani d 1
O O3 0.6538(3) 0.5935(3) 0.7696(2) 0.0386(7) Uani d 1
O O2 0.6802(3) 0.7969(3) 0.8659(2) 0.0408(7) Uani d 1
O O4 0.3738(3) 0.7477(3) 0.66348(19) 0.0358(7) Uani d 1
O O5 0.2039(2) 0.6996(2) 0.75543(17) 0.0284(6) Uani d 1
O O6 0.3235(2) 0.3893(3) 0.53039(18) 0.0329(6) Uani d 1
O O7 0.3186(3) 0.2066(3) 0.6462(2) 0.0396(7) Uani d 1
O O8 0.3483(3) 0.4151(3) 0.7343(2) 0.0393(7) Uani d 1
O O9 0.6277(3) 0.2530(3) 0.83941(19) 0.0395(8) Uani d 1
O O10 0.7964(2) 0.3050(2) 0.74775(18) 0.0292(6) Uani d 1
N N1 0.4436(3) 0.6742(3) 0.8454(2) 0.0239(6) Uani d 1
N N2 0.5553(3) 0.3329(3) 0.6599(2) 0.0244(6) Uani d 1
C C1 0.5647(3) 0.6155(3) 1.0342(2) 0.0274(6) Uani d 1
H H1 0.5791 0.6992 1.0737 0.033 Uiso calc 1
C C2 0.4151(3) 0.6111(4) 0.9426(2) 0.0270(8) Uani d 1
H H2A 0.3822 0.5228 0.9235 0.032 Uiso calc 1
H H2B 0.3382 0.6566 0.9672 0.032 Uiso calc 1
C C3 0.5916(5) 0.5106(4) 1.1197(3) 0.0455(11) Uani d 1
H H3A 0.5215 0.5181 1.1643 0.068 Uiso calc 1
H H3B 0.5768 0.4292 1.0798 0.068 Uiso calc 1
H H3C 0.6940 0.5158 1.1709 0.068 Uiso calc 1
C C4 0.3387(4) 0.7112(3) 0.7447(3) 0.0240(8) Uani d 1
C C5 0.0685(4) 0.7318(4) 0.6575(3) 0.0294(8) Uani d 1
C C6 0.4405(3) 0.4745(3) 0.5123(2) 0.0288(6) Uani d 1
H H6 0.4428 0.5559 0.5540 0.035 Uiso calc 1
C C7 0.5840(4) 0.4009(4) 0.5643(3) 0.0269(8) Uani d 1
H H7A 0.6031 0.3412 0.5082 0.032 Uiso calc 1
H H7B 0.6703 0.4585 0.5917 0.032 Uiso calc 1
C C8 0.4016(4) 0.4982(4) 0.3859(3) 0.0416(10) Uani d 1
H H8A 0.4764 0.5541 0.3707 0.062 Uiso calc 1
H H8B 0.3999 0.4177 0.3460 0.062 Uiso calc 1
H H8C 0.3032 0.5381 0.3587 0.062 Uiso calc 1
C C9 0.6606(4) 0.2940(4) 0.7593(3) 0.0258(8) Uani d 1
C C10 0.9306(4) 0.2727(4) 0.8444(3) 0.0326(8) Uani d 1
C C51 0.0728(5) 0.8705(5) 0.6290(5) 0.0585(14) Uani d 1
H H51A 0.0771 0.9213 0.6966 0.088 Uiso calc 1
H H51B 0.1612 0.8876 0.6050 0.088 Uiso calc 1
H H51C -0.0172 0.8925 0.5670 0.088 Uiso calc 1
C C52 0.0619(5) 0.6479(5) 0.5580(3) 0.0579(14) Uani d 1
H H52A -0.0265 0.6690 0.4942 0.087 Uiso calc 1
H H52B 0.1517 0.6602 0.5346 0.087 Uiso calc 1
H H52C 0.0560 0.5594 0.5799 0.087 Uiso calc 1
C C53 -0.0562(4) 0.7038(6) 0.7066(4) 0.0559(13) Uani d 1
H H53A -0.0487 0.7602 0.7714 0.084 Uiso calc 1
H H53B -0.1521 0.7173 0.6479 0.084 Uiso calc 1
H H53C -0.0492 0.6158 0.7325 0.084 Uiso calc 1
C C101 1.0564(4) 0.3039(6) 0.7948(4) 0.0598(15) Uani d 1
H H10A 1.1525 0.2862 0.8519 0.090 Uiso calc 1
H H10B 1.0462 0.2522 0.7268 0.090 Uiso calc 1
H H10C 1.0514 0.3936 0.7740 0.090 Uiso calc 1
C C102 0.9364(5) 0.3583(5) 0.9441(3) 0.0579(14) Uani d 1
H H10D 1.0246 0.3377 1.0082 0.087 Uiso calc 1
H H10E 0.9421 0.4465 0.9215 0.087 Uiso calc 1
H H10F 0.8464 0.3461 0.9671 0.087 Uiso calc 1
C C103 0.9308(5) 0.1343(4) 0.8720(4) 0.0543(13) Uani d 1
H H10G 1.0197 0.1143 0.9357 0.081 Uiso calc 1
H H10H 0.8412 0.1139 0.8934 0.081 Uiso calc 1
H H10I 0.9316 0.0845 0.8049 0.081 Uiso calc 1

loop_
_atom_site_aniso_label
_atom_site_aniso_U_11
_atom_site_aniso_U_22
_atom_site_aniso_U_33
_atom_site_aniso_U_12
_atom_site_aniso_U_13
_atom_site_aniso_U_23
S1 0.0159(4) 0.0338(5) 0.0254(4) -0.0013(4) 0.0062(3) -0.0021(4)
S2 0.0167(5) 0.0339(5) 0.0265(4) -0.0012(4) 0.0050(3) -0.0003(4)
O1 0.0210(12) 0.0445(14) 0.0290(11) 0.0092(11) 0.0060(9) 0.0047(11)
O3 0.0284(15) 0.0559(17) 0.0358(14) 0.0003(13) 0.0162(11) -0.0112(13)
O2 0.0295(15) 0.0399(16) 0.0505(15) -0.0098(13) 0.0087(12) 0.0007(12)
O4 0.0256(17) 0.055(2) 0.0282(13) 0.0015(12) 0.0094(11) 0.0107(12)
O5 0.0155(11) 0.0435(16) 0.0247(11) 0.0038(11) 0.0040(9) 0.0058(10)
O6 0.0218(12) 0.0430(14) 0.0294(12) 0.0014(11) 0.0012(9) 0.0050(11)
O7 0.0268(15) 0.0384(16) 0.0514(15) -0.0076(12) 0.0086(11) 0.0013(11)
O8 0.0280(15) 0.0544(17) 0.0402(15) -0.0016(13) 0.0174(12) -0.0110(13)
O9 0.0258(17) 0.062(2) 0.0289(13) -0.0045(12) 0.0063(12) 0.0175(13)
O10 0.0172(12) 0.0428(17) 0.0272(11) 0.0052(11) 0.0063(9) 0.0069(11)
N1 0.0174(14) 0.0322(15) 0.0227(13) 0.0013(14) 0.0069(10) 0.0015(14)
N2 0.0155(14) 0.0369(15) 0.0204(12) 0.0000(14) 0.0045(10) 0.0029(14)
C1 0.0276(14) 0.0324(15) 0.0223(13) 0.0031(12) 0.0076(11) -0.0003(11)
C2 0.0224(18) 0.039(2) 0.0200(15) -0.0015(16) 0.0067(13) -0.0010(14)
C3 0.050(2) 0.045(3) 0.037(2) 0.006(2) 0.0065(19) 0.0146(18)
C4 0.0183(19) 0.0286(19) 0.0241(16) 0.0001(14) 0.0049(14) -0.0009(13)
C5 0.0138(18) 0.039(2) 0.0302(17) 0.0030(17) -0.0018(14) 0.0033(17)
C6 0.0261(14) 0.0303(14) 0.0281(14) 0.0016(11) 0.0056(11) 0.0009(12)
C7 0.0259(18) 0.035(2) 0.0209(15) 0.0020(16) 0.0093(14) 0.0039(13)
C8 0.043(2) 0.049(3) 0.0293(19) 0.005(2) 0.0053(17) 0.0119(17)
C9 0.0211(19) 0.0319(19) 0.0227(16) 0.0003(15) 0.0044(14) 0.0017(14)
C10 0.0201(19) 0.040(2) 0.0328(18) 0.0056(18) 0.0009(15) 0.0080(17)
C51 0.034(2) 0.045(3) 0.083(3) 0.010(2) -0.002(2) 0.019(2)
C52 0.038(2) 0.072(4) 0.047(2) 0.010(2) -0.0111(18) -0.019(2)
C53 0.023(2) 0.086(4) 0.058(2) 0.006(2) 0.0109(19) 0.016(3)
C101 0.016(2) 0.091(4) 0.071(3) 0.011(2) 0.0110(19) 0.034(3)
C102 0.035(2) 0.079(4) 0.046(2) 0.009(3) -0.0090(18) -0.019(2)
C103 0.035(2) 0.043(3) 0.071(3) 0.003(2) -0.006(2) 0.015(2)

loop_
_atom_type_symbol
_atom_type_description
_atom_type_scat_dispersion_real
_atom_type_scat_dispersion_imag
_atom_type_scat_source
C C 0.0033 0.0016 'International Tables Vol C Tables 4.2.6.8 and 6.1.1.4'
H H 0.0000 0.0000 'International Tables Vol C Tables 4.2.6.8 and 6.1.1.4'
N N 0.0061 0.0033 'International Tables Vol C Tables 4.2.6.8 and 6.1.1.4'
O O 0.0106 0.0060 'International Tables Vol C Tables 4.2.6.8 and 6.1.1.4'
S S 0.1246 0.1234 'International Tables Vol C Tables 4.2.6.8 and 6.1.1.4'

loop_
_geom_angle_atom_site_label_1
_geom_angle_atom_site_label_2
_geom_angle_atom_site_label_3
_geom_angle
O2 S1 O3 118.69(18)
O2 S1 O1 110.94(16)
O3 S1 O1 107.29(17)
O2 S1 N1 109.95(16)
O3 S1 N1 112.98(15)
O1 S1 N1 94.22(13)
O8 S2 O7 118.11(18)
O8 S2 O6 111.31(18)
O7 S2 O6 107.53(16)
O8 S2 N2 111.30(16)
O7 S2 N2 111.98(16)
O6 S2 N2 93.91(13)
C1 O1 S1 111.72(18)
C4 O5 C5 120.4(2)
C6 O6 S2 110.25(17)
C9 O10 C10 120.3(3)
C4 N1 C2 127.0(3)
C4 N1 S1 119.3(2)
C2 N1 S1 112.6(2)
C9 N2 C7 126.6(3)
C9 N2 S2 119.1(2)
C7 N2 S2 113.1(2)
O1 C1 C3 107.2(3)
O1 C1 C2 103.5(2)
C3 C1 C2 114.9(3)
O1 C1 H1 110.3
C3 C1 H1 110.3
C2 C1 H1 110.3
N1 C2 C1 103.6(2)
N1 C2 H2A 111.0
C1 C2 H2A 111.0
N1 C2 H2B 111.0
C1 C2 H2B 111.0
H2A C2 H2B 109.0
C1 C3 H3A 109.5
C1 C3 H3B 109.5
H3A C3 H3B 109.5
C1 C3 H3C 109.5
H3A C3 H3C 109.5
H3B C3 H3C 109.5
O4 C4 O5 128.7(3)
O4 C4 N1 122.0(3)
O5 C4 N1 109.3(3)
C52 C5 O5 109.6(3)
C52 C5 C53 111.5(4)
O5 C5 C53 102.1(3)
C52 C5 C51 112.6(4)
O5 C5 C51 109.3(3)
C53 C5 C51 111.2(4)
O6 C6 C8 107.2(2)
O6 C6 C7 103.2(3)
C8 C6 C7 115.2(3)
O6 C6 H6 110.3
C8 C6 H6 110.3
C7 C6 H6 110.3
N2 C7 C6 103.4(2)
N2 C7 H7A 111.1
C6 C7 H7A 111.1
N2 C7 H7B 111.1
C6 C7 H7B 111.1
H7A C7 H7B 109.0
C6 C8 H8A 109.5
C6 C8 H8B 109.5
H8A C8 H8B 109.5
C6 C8 H8C 109.5
H8A C8 H8C 109.5
H8B C8 H8C 109.5
O9 C9 O10 127.8(3)
O9 C9 N2 122.6(3)
O10 C9 N2 109.5(3)
O10 C10 C103 110.3(3)
O10 C10 C102 108.8(3)
C103 C10 C102 113.8(4)
O10 C10 C101 101.9(3)
C103 C10 C101 110.7(4)
C102 C10 C101 110.6(4)
C5 C51 H51A 109.5
C5 C51 H51B 109.5
H51A C51 H51B 109.5
C5 C51 H51C 109.5
H51A C51 H51C 109.5
H51B C51 H51C 109.5
C5 C52 H52A 109.5
C5 C52 H52B 109.5
H52A C52 H52B 109.5
C5 C52 H52C 109.5
H52A C52 H52C 109.5
H52B C52 H52C 109.5
C5 C53 H53A 109.5
C5 C53 H53B 109.5
H53A C53 H53B 109.5
C5 C53 H53C 109.5
H53A C53 H53C 109.5
H53B C53 H53C 109.5
C10 C101 H10A 109.5
C10 C101 H10B 109.5
H10A C101 H10B 109.5
C10 C101 H10C 109.5
H10A C101 H10C 109.5
H10B C101 H10C 109.5
C10 C102 H10D 109.5
C10 C102 H10E 109.5
H10D C102 H10E 109.5
C10 C102 H10F 109.5
H10D C102 H10F 109.5
H10E C102 H10F 109.5
C10 C103 H10G 109.5
C10 C103 H10H 109.5
H10G C103 H10H 109.5
C10 C103 H10I 109.5
H10G C103 H10I 109.5
H10H C103 H10I 109.5

loop_
_geom_bond_atom_site_label_1
_geom_bond_atom_site_label_2
_geom_bond_distance
S1 O2 1.410(3)
S1 O3 1.417(3)
S1 O1 1.567(2)
S1 N1 1.666(3)
S2 O8 1.416(3)
S2 O7 1.425(3)
S2 O6 1.561(2)
S2 N2 1.659(3)
O1 C1 1.483(3)
O4 C4 1.206(4)
O5 C4 1.320(4)
O5 C5 1.502(4)
O6 C6 1.491(4)
O9 C9 1.199(4)
O10 C9 1.333(4)
O10 C10 1.487(4)
N1 C4 1.385(4)
N1 C2 1.461(4)
N2 C9 1.382(4)
N2 C7 1.470(4)
C1 C3 1.496(5)
C1 C2 1.513(4)
C1 H1 1.0000
C2 H2A 0.9900
C2 H2B 0.9900
C3 H3A 0.9800
C3 H3B 0.9800
C3 H3C 0.9800
C5 C52 1.497(5)
C5 C53 1.502(5)
C5 C51 1.512(6)
C6 C8 1.504(4)
C6 C7 1.522(4)
C6 H6 1.0000
C7 H7A 0.9900
C7 H7B 0.9900
C8 H8A 0.9800
C8 H8B 0.9800
C8 H8C 0.9800
C10 C103 1.504(6)
C10 C102 1.510(6)
C10 C101 1.522(5)
C51 H51A 0.9800
C51 H51B 0.9800
C51 H51C 0.9800
C52 H52A 0.9800
C52 H52B 0.9800
C52 H52C 0.9800
C53 H53A 0.9800
C53 H53B 0.9800
C53 H53C 0.9800
C101 H10A 0.9800
C101 H10B 0.9800
C101 H10C 0.9800
C102 H10D 0.9800
C102 H10E 0.9800
C102 H10F 0.9800
C103 H10G 0.9800
C103 H10H 0.9800
C103 H10I 0.9800

loop_
_geom_hbond_atom_site_label_D
_geom_hbond_atom_site_label_H
_geom_hbond_atom_site_label_A
_geom_hbond_site_symmetry_A
_geom_hbond_distance_DH
_geom_hbond_distance_HA
_geom_hbond_distance_DA
_geom_hbond_angle_DHA
_geom_hbond_publ_flag
C7 H7A O4 2_646 0.99 2.40 3.360(5) 164 y
C2 H2B O9 2_657 0.99 2.52 3.200(4) 126 y
C2 H2A O8 . 0.99 2.52 3.205(4) 126 y
C1 H1 O9 2_657 1.00 2.55 3.084(4) 113 y
C8 H8A O7 2_656 0.98 2.57 3.547(5) 174 y

loop_
_geom_torsion_atom_site_label_1
_geom_torsion_atom_site_label_2
_geom_torsion_atom_site_label_3
_geom_torsion_atom_site_label_4
_geom_torsion
O2 S1 O1 C1 90.0(2)
O3 S1 O1 C1 -138.9(2)
N1 S1 O1 C1 -23.2(2)
O8 S2 O6 C6 83.9(2)
O7 S2 O6 C6 -145.3(2)
N2 S2 O6 C6 -30.8(2)
O2 S1 N1 C4 76.9(3)
O3 S1 N1 C4 -58.2(3)
O1 S1 N1 C4 -169.0(3)
O2 S1 N1 C2 -114.4(3)
O3 S1 N1 C2 110.5(3)
O1 S1 N1 C2 -0.3(3)
O8 S2 N2 C9 62.5(3)
O7 S2 N2 C9 -72.2(3)
O6 S2 N2 C9 177.2(3)
O8 S2 N2 C7 -105.9(3)
O7 S2 N2 C7 119.5(3)
O6 S2 N2 C7 8.8(3)
S1 O1 C1 C3 160.6(2)
S1 O1 C1 C2 38.8(3)
C4 N1 C2 C1 -170.2(3)
S1 N1 C2 C1 22.2(3)
O1 C1 C2 N1 -35.6(3)
C3 C1 C2 N1 -152.2(3)
C5 O5 C4 O4 1.2(6)
C5 O5 C4 N1 -179.1(3)
C2 N1 C4 O4 -170.2(4)
S1 N1 C4 O4 -3.3(5)
C2 N1 C4 O5 10.1(5)
S1 N1 C4 O5 176.9(2)
C4 O5 C5 C52 61.1(4)
C4 O5 C5 C53 179.5(3)
C4 O5 C5 C51 -62.7(4)
S2 O6 C6 C8 165.0(2)
S2 O6 C6 C7 43.0(3)
C9 N2 C7 C6 -152.5(3)
S2 N2 C7 C6 14.8(3)
O6 C6 C7 N2 -33.4(3)
C8 C6 C7 N2 -149.9(3)
C10 O10 C9 O9 -4.5(6)
C10 O10 C9 N2 178.1(3)
C7 N2 C9 O9 170.5(4)
S2 N2 C9 O9 3.9(5)
C7 N2 C9 O10 -11.9(5)
S2 N2 C9 O10 -178.6(2)
C9 O10 C10 C103 64.5(5)
C9 O10 C10 C102 -61.0(4)
C9 O10 C10 C101 -177.9(3)

_cod_database_fobs_code 1546665
